data_1569095
_journal_paper_doi 10.1039/D3DT00612C
_chemical_formula_moiety 'C58 H61 O4 P, C H Cl3'
_chemical_formula_sum 'C59 H62 Cl3 O4 P'
_chemical_formula_weight 972.40
_space_group_crystal_system orthorhombic
_space_group_IT_number 61
_space_group_name_Hall '-P 2ac 2ab'
_space_group_name_H-M_alt 'P b c a'
_atom_sites_solution_hydrogens geom
_atom_sites_solution_primary dual
_audit_creation_date 2021-02-18
_audit_creation_method
;
Olex2 1.3
(compiled 2020.11.12 svn.r5f609507 for OlexSys, GUI svn.r6257)
;
_audit_update_record
;
2022-12-16 deposited with the CCDC.	2023-05-10 downloaded from the CCDC.
;
_cell_angle_alpha 90
_cell_angle_beta 90
_cell_angle_gamma 90
_cell_formula_units_Z 8
_cell_length_a 16.8473(19)
_cell_length_b 16.4750(19)
_cell_length_c 37.556(4)
_cell_measurement_reflns_used 6548
_cell_measurement_temperature 150(2)
_cell_measurement_theta_max 23.2988
_cell_measurement_theta_min 2.8054
_cell_volume 10424(2)
_computing_cell_refinement 'Bruker SAINT'
_computing_data_collection 'Bruker APEX2'
_computing_data_reduction 'Bruker SAINT'
_computing_molecular_graphics 'Olex2 1.3 (Dolomanov et al., 2009)'
_computing_publication_material 'Olex2 1.3 (Dolomanov et al., 2009)'
_computing_structure_refinement 'SHELXL 2018/3 (Sheldrick, 2015)'
_computing_structure_solution 'SHELXT 2014/5 (Sheldrick, 2014)'
_diffrn_ambient_temperature 150.15
_diffrn_measured_fraction_theta_full 0.997
_diffrn_measured_fraction_theta_max 0.998
_diffrn_measurement_device_type 'Kappa APEX II'
_diffrn_measurement_method 'phi and omega scans'
_diffrn_radiation_type MoK\a
_diffrn_radiation_wavelength 0.71069
_diffrn_reflns_av_R_equivalents 0.0616
_diffrn_reflns_av_unetI/netI 0.0541
_diffrn_reflns_Laue_measured_fraction_full 0.997
_diffrn_reflns_Laue_measured_fraction_max 0.998
_diffrn_reflns_limit_h_max 17
_diffrn_reflns_limit_h_min -20
_diffrn_reflns_limit_k_max 20
_diffrn_reflns_limit_k_min -11
_diffrn_reflns_limit_l_max 45
_diffrn_reflns_limit_l_min -45
_diffrn_reflns_number 40548
_diffrn_reflns_point_group_measured_fraction_full 0.997
_diffrn_reflns_point_group_measured_fraction_max 0.998
_diffrn_reflns_theta_full 25.240
_diffrn_reflns_theta_max 25.680
_diffrn_reflns_theta_min 1.624
_diffrn_source tube
_diffrn_source_current 31.0
_diffrn_source_power 1.705
_diffrn_source_voltage 55.0
_exptl_absorpt_coefficient_mu 0.253
_exptl_absorpt_correction_T_max 0.7458
_exptl_absorpt_correction_T_min 0.6367
_exptl_absorpt_correction_type multi-scan
_exptl_absorpt_process_details
;
SADABS-2014/5 (Bruker,2014) was used for absorption correction.
wR2(int) was 0.0756 before and 0.0614 after correction.
The Ratio of minimum to maximum transmission is 0.8537.
The \l/2 correction factor is 0.00150.
;
_exptl_crystal_colour colourless
_exptl_crystal_density_diffrn 1.239
_exptl_crystal_description plate
_exptl_crystal_F_000 4112
_exptl_crystal_size_max 0.03
_exptl_crystal_size_mid 0.03
_exptl_crystal_size_min 0.015
_refine_diff_density_max 1.106
_refine_diff_density_min -1.391
_refine_diff_density_rms 0.113
_refine_ls_extinction_method none
_refine_ls_goodness_of_fit_ref 1.076
_refine_ls_hydrogen_treatment constr
_refine_ls_matrix_type full
_refine_ls_number_parameters 628
_refine_ls_number_reflns 9873
_refine_ls_number_restraints 12
_refine_ls_restrained_S_all 1.076
_refine_ls_R_factor_all 0.1228
_refine_ls_R_factor_gt 0.0967
_refine_ls_shift/su_max 0.000
_refine_ls_shift/su_mean 0.000
_refine_ls_structure_factor_coef Fsqd
_refine_ls_weighting_details 'w=1/[\s^2^(Fo^2^)+(0.1529P)^2^+36.7837P] where P=(Fo^2^+2Fc^2^)/3'
_refine_ls_weighting_scheme calc
_refine_ls_wR_factor_gt 0.2774
_refine_ls_wR_factor_ref 0.2991
_reflns_Friedel_coverage 0.000
_reflns_number_gt 7373
_reflns_number_total 9873
_reflns_threshold_expression 'I > 2\s(I)'
_cod_data_source_file d3dt00612c3.cif
_cod_data_source_block fea110_1_a
_cod_database_code 1569095
_shelx_shelxl_version_number 2018/3
_shelx_space_group_comment
;
The symmetry employed for this shelxl refinement is uniquely defined
by the following loop, which should always be used as a source of
symmetry information in preference to the above space-group names.
They are only intended as comments.
;
_shelx_estimated_absorpt_t_max 0.996
_shelx_estimated_absorpt_t_min 0.992
_exptl_absorpt_special_details SADABS
_olex2_refinement_description
;
1. Fixed Uiso
 At 1.2 times of:
  All C(H) groups, All C(H,H) groups, All C(H,H,H,H) groups
 At 1.5 times of:
  All C(H,H,H) groups
2. Uiso/Uaniso restraints and constraints
C45 \\sim C45A: within 2A with sigma of 0.004 and sigma for terminal atoms of
0.008 within 2A
C46 \\sim C46A: within 2A with sigma of 0.004 and sigma for terminal atoms of
0.008 within 2A
3. Others
 Sof(H44C)=Sof(H44D)=Sof(C45A)=Sof(H45C)=Sof(H45D)=Sof(C46A)=Sof(H46D)=
 Sof(H46E)=Sof(H46F)=1-FVAR(1)
 Sof(H44A)=Sof(H44B)=Sof(C45)=Sof(H45A)=Sof(H45B)=Sof(C46)=Sof(H46A)=Sof(H46B)=
 Sof(H46C)=FVAR(1)
4.a Ternary CH refined with riding coordinates:
 C50(H50)
4.b Secondary CH2 refined with riding coordinates:
 C13(H13A,H13B), C20(H20A,H20B), C27(H27A,H27B), C34(H34A,H34B), C35(H35A,
 H35B), C36(H36A,H36B), C38(H38A,H38B), C39(H39A,H39B), C41(H41A,H41B),
 C42(H42A,H42B), C44(H44A,H44B), C44(H44C,H44D), C45(H45A,H45B), C45A(H45C,H45D)
4.c Aromatic/amide H refined with riding coordinates:
 C2(H2), C3(H3), C4(H4), C5(H5), C8(H8), C12(H12), C15(H15), C16(H16),
 C17(H17), C22(H22), C23(H23), C24(H24), C29(H29), C30(H30), C31(H31), C48(H48),
  C49(H49), C51(H51), C52(H52), C54(H54), C55(H55), C56(H56), C57(H57),
 C58(H58), C999(H999)
4.d Idealised Me refined as rotating group:
 C37(H37A,H37B,H37C), C40(H40A,H40B,H40C), C43(H43A,H43B,H43C), C46(H46A,H46B,
 H46C), C46A(H46D,H46E,H46F)
;
_olex2_submission_special_instructions 'No special instructions were received'

loop_
_space_group_symop_operation_xyz
'x, y, z'
'-x+1/2, -y, z+1/2'
'x+1/2, -y+1/2, -z'
'-x, y+1/2, -z+1/2'
'-x, -y, -z'
'x-1/2, y, -z-1/2'
'-x-1/2, y-1/2, z'
'x, -y-1/2, z-1/2'

loop_
_atom_site_label
_atom_site_type_symbol
_atom_site_fract_x
_atom_site_fract_y
_atom_site_fract_z
_atom_site_U_iso_or_equiv
_atom_site_adp_type
_atom_site_occupancy
_atom_site_site_symmetry_order
_atom_site_calc_flag
_atom_site_refinement_flags_posn
_atom_site_refinement_flags_adp
_atom_site_refinement_flags_occupancy
_atom_site_disorder_assembly
_atom_site_disorder_group
P1 P 0.77921(7) 0.26492(7) 0.17084(3) 0.0236(3) Uani 1 1 d . . . . .
O1 O 0.40682(18) 0.07856(18) 0.08594(8) 0.0234(7) Uani 1 1 d . . . . .
O2 O 0.24545(17) 0.13807(18) 0.13024(8) 0.0220(7) Uani 1 1 d . . . . .
O3 O 0.38890(17) 0.27140(17) 0.10600(8) 0.0212(7) Uani 1 1 d . . . . .
O4 O 0.52807(19) 0.2166(2) 0.04703(8) 0.0308(8) Uani 1 1 d . . . . .
C1 C 0.7241(2) 0.1901(2) 0.19756(11) 0.0189(9) Uani 1 1 d . . . . .
C2 C 0.7468(3) 0.1718(3) 0.23245(12) 0.0234(9) Uani 1 1 d . . . . .
H2 H 0.788675 0.201835 0.243137 0.028 Uiso 1 1 calc R U . . .
C3 C 0.7099(3) 0.1108(3) 0.25190(13) 0.0271(10) Uani 1 1 d . . . . .
H3 H 0.726281 0.099471 0.275592 0.033 Uiso 1 1 calc R U . . .
C4 C 0.6491(3) 0.0668(3) 0.23644(12) 0.0258(10) Uani 1 1 d . . . . .
H4 H 0.623695 0.024685 0.249419 0.031 Uiso 1 1 calc R U . . .
C5 C 0.6252(2) 0.0844(3) 0.20190(12) 0.0221(9) Uani 1 1 d . . . . .
H5 H 0.583755 0.053392 0.191432 0.027 Uiso 1 1 calc R U . . .
C6 C 0.6605(2) 0.1464(3) 0.18221(11) 0.0190(9) Uani 1 1 d . . . . .
C7 C 0.6277(2) 0.1651(3) 0.14624(11) 0.0188(9) Uani 1 1 d . . . . .
C8 C 0.6034(2) 0.2437(3) 0.13761(12) 0.0200(9) Uani 1 1 d . . . . .
H8 H 0.609822 0.285905 0.154616 0.024 Uiso 1 1 calc R U . . .
C9 C 0.5701(2) 0.2616(3) 0.10483(12) 0.0212(9) Uani 1 1 d . . . . .
C10 C 0.5607(2) 0.1988(3) 0.08006(11) 0.0224(9) Uani 1 1 d . . . . .
C11 C 0.5808(2) 0.1187(3) 0.08852(12) 0.0226(9) Uani 1 1 d . . . . .
C12 C 0.6142(2) 0.1040(3) 0.12176(12) 0.0221(9) Uani 1 1 d . . . . .
H12 H 0.628309 0.049897 0.127866 0.027 Uiso 1 1 calc R U . . .
C13 C 0.5611(3) 0.0487(3) 0.06356(13) 0.0295(11) Uani 1 1 d . . . . .
H13A H 0.530174 0.069293 0.043049 0.035 Uiso 1 1 calc R U . . .
H13B H 0.610849 0.024583 0.054333 0.035 Uiso 1 1 calc R U . . .
C14 C 0.5139(3) -0.0151(3) 0.08279(13) 0.0281(11) Uani 1 1 d . . . . .
C15 C 0.5447(3) -0.0902(3) 0.09204(15) 0.0366(12) Uani 1 1 d . . . . .
H15 H 0.596076 -0.104859 0.083837 0.044 Uiso 1 1 calc R U . . .
C16 C 0.5024(3) -0.1446(3) 0.11303(16) 0.0420(14) Uani 1 1 d . . . . .
H16 H 0.523707 -0.196736 0.118122 0.050 Uiso 1 1 calc R U . . .
C17 C 0.4290(3) -0.1225(3) 0.12644(15) 0.0354(12) Uani 1 1 d . . . . .
H17 H 0.401116 -0.158709 0.141640 0.042 Uiso 1 1 calc R U . . .
C18 C 0.3957(3) -0.0479(3) 0.11794(13) 0.0259(10) Uani 1 1 d . . . . .
C19 C 0.4365(3) 0.0034(3) 0.09468(12) 0.0240(10) Uani 1 1 d . . . . .
C20 C 0.3214(3) -0.0180(3) 0.13671(13) 0.0268(10) Uani 1 1 d . . . . .
H20A H 0.298838 -0.062292 0.151358 0.032 Uiso 1 1 calc R U . . .
H20B H 0.281181 -0.002044 0.118798 0.032 Uiso 1 1 calc R U . . .
C21 C 0.3406(2) 0.0545(3) 0.16042(12) 0.0211(9) Uani 1 1 d . . . . .
C22 C 0.3991(3) 0.0472(3) 0.18653(12) 0.0243(10) Uani 1 1 d . . . . .
H22 H 0.423918 -0.003847 0.190385 0.029 Uiso 1 1 calc R U . . .
C23 C 0.4214(3) 0.1134(3) 0.20686(12) 0.0257(10) Uani 1 1 d . . . . .
H23 H 0.460191 0.107361 0.225020 0.031 Uiso 1 1 calc R U . . .
C24 C 0.3873(3) 0.1880(3) 0.20079(12) 0.0228(9) Uani 1 1 d . . . . .
H24 H 0.404112 0.233545 0.214369 0.027 Uiso 1 1 calc R U . . .
C25 C 0.3284(2) 0.1979(3) 0.17493(12) 0.0207(9) Uani 1 1 d . . . . .
C26 C 0.3047(2) 0.1299(3) 0.15560(11) 0.0205(9) Uani 1 1 d . . . . .
C27 C 0.2948(3) 0.2817(3) 0.16758(13) 0.0236(10) Uani 1 1 d . . . . .
H27A H 0.258843 0.279375 0.146762 0.028 Uiso 1 1 calc R U . . .
H27B H 0.263698 0.300377 0.188397 0.028 Uiso 1 1 calc R U . . .
C28 C 0.3615(3) 0.3409(2) 0.16028(13) 0.0228(9) Uani 1 1 d . . . . .
C29 C 0.3820(3) 0.4013(3) 0.18452(14) 0.0299(11) Uani 1 1 d . . . . .
H29 H 0.349188 0.410570 0.204687 0.036 Uiso 1 1 calc R U . . .
C30 C 0.4495(3) 0.4482(3) 0.17970(14) 0.0320(11) Uani 1 1 d . . . . .
H30 H 0.461780 0.490459 0.195995 0.038 Uiso 1 1 calc R U . . .
C31 C 0.4992(3) 0.4329(3) 0.15086(14) 0.0290(11) Uani 1 1 d . . . . .
H31 H 0.546065 0.464222 0.147931 0.035 Uiso 1 1 calc R U . . .
C32 C 0.4813(3) 0.3723(3) 0.12621(12) 0.0234(10) Uani 1 1 d . . . . .
C33 C 0.4093(3) 0.3304(2) 0.13045(12) 0.0205(9) Uani 1 1 d . . . . .
C34 C 0.5400(3) 0.3469(3) 0.09786(13) 0.0255(10) Uani 1 1 d . . . . .
H34A H 0.585258 0.385165 0.097626 0.031 Uiso 1 1 calc R U . . .
H34B H 0.514051 0.348937 0.074219 0.031 Uiso 1 1 calc R U . . .
C35 C 0.3409(3) 0.0790(3) 0.06182(12) 0.0280(10) Uani 1 1 d . . . . .
H35A H 0.306576 0.126108 0.067326 0.034 Uiso 1 1 calc R U . . .
H35B H 0.309177 0.029150 0.065557 0.034 Uiso 1 1 calc R U . . .
C36 C 0.3656(3) 0.0833(3) 0.02332(13) 0.0334(11) Uani 1 1 d . . . . .
H36A H 0.393837 0.032916 0.016617 0.040 Uiso 1 1 calc R U . . .
H36B H 0.402234 0.129609 0.019798 0.040 Uiso 1 1 calc R U . . .
C37 C 0.2926(4) 0.0940(4) -0.00021(15) 0.0475(15) Uani 1 1 d . . . . .
H37A H 0.258283 0.046212 0.002027 0.071 Uiso 1 1 calc R U . . .
H37B H 0.309220 0.100127 -0.025071 0.071 Uiso 1 1 calc R U . . .
H37C H 0.263302 0.142472 0.007278 0.071 Uiso 1 1 calc R U . . .
C38 C 0.1679(3) 0.1270(3) 0.14505(14) 0.0309(11) Uani 1 1 d . . . . .
H38A H 0.157246 0.169724 0.162982 0.037 Uiso 1 1 calc R U . . .
H38B H 0.164644 0.073585 0.157002 0.037 Uiso 1 1 calc R U . . .
C39 C 0.1074(3) 0.1316(3) 0.11583(16) 0.0375(12) Uani 1 1 d . . . . .
H39A H 0.112202 0.184879 0.103801 0.045 Uiso 1 1 calc R U . . .
H39B H 0.053737 0.128437 0.126427 0.045 Uiso 1 1 calc R U . . .
C40 C 0.1161(3) 0.0650(4) 0.08833(15) 0.0418(13) Uani 1 1 d . . . . .
H40A H 0.164431 0.074122 0.074380 0.063 Uiso 1 1 calc R U . . .
H40B H 0.069921 0.065397 0.072466 0.063 Uiso 1 1 calc R U . . .
H40C H 0.119536 0.012322 0.100364 0.063 Uiso 1 1 calc R U . . .
C41 C 0.3589(3) 0.3022(3) 0.07312(12) 0.0266(10) Uani 1 1 d . . . . .
H41A H 0.367567 0.261222 0.054236 0.032 Uiso 1 1 calc R U . . .
H41B H 0.389168 0.351495 0.066549 0.032 Uiso 1 1 calc R U . . .
C42 C 0.2713(3) 0.3231(3) 0.07463(14) 0.0328(11) Uani 1 1 d . . . . .
H42A H 0.240409 0.273650 0.080406 0.039 Uiso 1 1 calc R U . . .
H42B H 0.261972 0.363371 0.093734 0.039 Uiso 1 1 calc R U . . .
C43 C 0.2431(4) 0.3573(4) 0.03949(17) 0.0512(16) Uani 1 1 d . . . . .
H43A H 0.276917 0.403110 0.032671 0.077 Uiso 1 1 calc R U . . .
H43B H 0.188098 0.375793 0.041874 0.077 Uiso 1 1 calc R U . . .
H43C H 0.246086 0.315064 0.021151 0.077 Uiso 1 1 calc R U . . .
C44 C 0.5869(3) 0.2335(5) 0.02063(14) 0.0488(16) Uani 1 1 d . . . . .
H44A H 0.617535 0.183634 0.015364 0.059 Uiso 0.66(2) 1 calc R U P A 1
H44B H 0.624252 0.275095 0.029685 0.059 Uiso 0.66(2) 1 calc R U P A 1
H44C H 0.630552 0.193345 0.021913 0.059 Uiso 0.34(2) 1 calc R U P A 2
H44D H 0.609424 0.288436 0.024186 0.059 Uiso 0.34(2) 1 calc R U P A 2
C45 C 0.5471(17) 0.2641(13) -0.0132(7) 0.067(7) Uani 0.66(2) 1 d . U P A 1
H45A H 0.509017 0.222625 -0.021669 0.081 Uiso 0.66(2) 1 calc R U P A 1
H45B H 0.587879 0.271503 -0.031867 0.081 Uiso 0.66(2) 1 calc R U P A 1
C46 C 0.5027(9) 0.3451(12) -0.0075(4) 0.075(5) Uani 0.66(2) 1 d . U P A 1
H46A H 0.461391 0.337805 0.010590 0.113 Uiso 0.66(2) 1 calc R U P A 1
H46B H 0.478298 0.362241 -0.029948 0.113 Uiso 0.66(2) 1 calc R U P A 1
H46C H 0.540328 0.386690 0.000490 0.113 Uiso 0.66(2) 1 calc R U P A 1
C45A C 0.545(4) 0.228(3) -0.0150(14) 0.067(7) Uani 0.34(2) 1 d . U P A 2
H45C H 0.584701 0.229847 -0.034403 0.080 Uiso 0.34(2) 1 calc R U P A 2
H45D H 0.516343 0.175786 -0.016628 0.080 Uiso 0.34(2) 1 calc R U P A 2
C46A C 0.4881(19) 0.295(2) -0.0197(8) 0.074(5) Uani 0.34(2) 1 d . U P A 2
H46D H 0.477792 0.303334 -0.045161 0.112 Uiso 0.34(2) 1 calc R U P A 2
H46E H 0.510358 0.345124 -0.009577 0.112 Uiso 0.34(2) 1 calc R U P A 2
H46F H 0.438275 0.282029 -0.007556 0.112 Uiso 0.34(2) 1 calc R U P A 2
C47 C 0.7327(3) 0.3607(3) 0.18602(14) 0.0289(11) Uani 1 1 d . . . . .
C48 C 0.6986(3) 0.3692(3) 0.21942(16) 0.0382(13) Uani 1 1 d . . . . .
H48 H 0.699824 0.324842 0.235595 0.046 Uiso 1 1 calc R U . . .
C49 C 0.6626(3) 0.4415(3) 0.22965(18) 0.0449(15) Uani 1 1 d . . . . .
H49 H 0.638622 0.446397 0.252435 0.054 Uiso 1 1 calc R U . . .
C51 C 0.6964(3) 0.4989(3) 0.17352(19) 0.0447(16) Uani 1 1 d . . . . .
H51 H 0.696247 0.543840 0.157696 0.054 Uiso 1 1 calc R U . . .
C52 C 0.7314(3) 0.4263(3) 0.16320(16) 0.0363(12) Uani 1 1 d . . . . .
H52 H 0.754642 0.421826 0.140245 0.044 Uiso 1 1 calc R U . . .
C53 C 0.8749(3) 0.2694(3) 0.19399(12) 0.0247(10) Uani 1 1 d . . . . .
C54 C 0.9271(3) 0.2040(3) 0.18990(13) 0.0291(11) Uani 1 1 d . . . . .
H54 H 0.911318 0.158893 0.175845 0.035 Uiso 1 1 calc R U . . .
C55 C 1.0012(3) 0.2036(3) 0.20585(14) 0.0354(12) Uani 1 1 d . . . . .
H55 H 1.035106 0.157976 0.203164 0.042 Uiso 1 1 calc R U . . .
C56 C 1.0256(3) 0.2696(4) 0.22567(15) 0.0394(13) Uani 1 1 d . . . . .
H56 H 1.075979 0.269211 0.237025 0.047 Uiso 1 1 calc R U . . .
C57 C 0.9768(3) 0.3353(4) 0.22881(16) 0.0424(14) Uani 1 1 d . . . . .
H57 H 0.994514 0.381524 0.241664 0.051 Uiso 1 1 calc R U . . .
C58 C 0.9020(3) 0.3357(3) 0.21358(14) 0.0326(11) Uani 1 1 d . . . . .
H58 H 0.868655 0.381742 0.216521 0.039 Uiso 1 1 calc R U . . .
C999 C 0.6623(3) 0.5057(3) 0.2063(2) 0.0479(16) Uani 1 1 d . . . . .
H999 H 0.638086 0.555472 0.213062 0.058 Uiso 1 1 calc R U . . .
Cl1 Cl 0.77768(13) 0.06797(16) 0.05685(7) 0.0917(8) Uani 1 1 d . . . . .
Cl2 Cl 0.89943(12) 0.13528(15) 0.10083(5) 0.0744(6) Uani 1 1 d . . . . .
Cl3 Cl 0.80400(16) 0.23985(17) 0.05703(7) 0.0959(8) Uani 1 1 d . . . . .
C50 C 0.8053(4) 0.1498(5) 0.0826(2) 0.0622(19) Uani 1 1 d . . . . .
H50 H 0.766287 0.155587 0.102486 0.075 Uiso 1 1 calc R U . . .

loop_
_atom_site_aniso_label
_atom_site_aniso_U_11
_atom_site_aniso_U_22
_atom_site_aniso_U_33
_atom_site_aniso_U_23
_atom_site_aniso_U_13
_atom_site_aniso_U_12
P1 0.0192(6) 0.0223(6) 0.0292(6) 0.0013(5) -0.0015(5) -0.0027(4)
O1 0.0205(15) 0.0185(15) 0.0312(17) -0.0040(13) -0.0027(13) 0.0013(12)
O2 0.0137(14) 0.0242(16) 0.0280(16) 0.0007(13) 0.0020(13) -0.0030(12)
O3 0.0185(15) 0.0170(15) 0.0279(16) -0.0028(12) -0.0013(13) 0.0010(12)
O4 0.0202(16) 0.054(2) 0.0184(16) 0.0039(15) -0.0008(13) -0.0038(15)
C1 0.015(2) 0.016(2) 0.025(2) -0.0033(16) -0.0007(17) 0.0037(16)
C2 0.019(2) 0.027(2) 0.025(2) -0.0070(18) -0.0041(18) 0.0005(18)
C3 0.024(2) 0.032(2) 0.026(2) 0.0036(19) -0.0034(19) 0.0035(19)
C4 0.021(2) 0.028(2) 0.029(2) 0.0056(19) 0.0033(19) -0.0002(18)
C5 0.014(2) 0.022(2) 0.030(2) -0.0020(18) 0.0012(18) 0.0009(17)
C6 0.015(2) 0.019(2) 0.023(2) -0.0015(16) -0.0002(17) 0.0033(16)
C7 0.0119(19) 0.025(2) 0.019(2) -0.0019(17) 0.0008(16) -0.0021(16)
C8 0.0128(19) 0.023(2) 0.024(2) 0.0011(17) -0.0009(17) -0.0038(16)
C9 0.0116(19) 0.026(2) 0.026(2) 0.0047(18) 0.0029(17) -0.0032(17)
C10 0.0109(19) 0.038(3) 0.018(2) -0.0018(18) 0.0003(16) -0.0012(18)
C11 0.013(2) 0.032(2) 0.023(2) -0.0072(18) 0.0038(17) -0.0009(17)
C12 0.014(2) 0.024(2) 0.028(2) -0.0031(18) 0.0005(18) 0.0042(17)
C13 0.019(2) 0.041(3) 0.029(3) -0.016(2) 0.0005(19) 0.002(2)
C14 0.022(2) 0.032(3) 0.030(2) -0.019(2) -0.0036(19) 0.0015(19)
C15 0.033(3) 0.030(3) 0.047(3) -0.019(2) -0.006(2) 0.011(2)
C16 0.044(3) 0.024(3) 0.059(4) -0.010(2) -0.010(3) 0.010(2)
C17 0.041(3) 0.022(2) 0.043(3) -0.005(2) -0.004(2) 0.002(2)
C18 0.025(2) 0.020(2) 0.033(3) -0.0073(19) -0.005(2) -0.0006(18)
C19 0.022(2) 0.021(2) 0.029(2) -0.0106(18) -0.0061(19) 0.0021(18)
C20 0.029(2) 0.017(2) 0.034(3) 0.0009(18) 0.004(2) -0.0054(18)
C21 0.014(2) 0.020(2) 0.029(2) 0.0005(17) 0.0076(18) -0.0032(16)
C22 0.023(2) 0.023(2) 0.027(2) 0.0031(18) 0.0042(19) 0.0039(18)
C23 0.019(2) 0.036(3) 0.021(2) 0.0007(19) 0.0002(18) -0.0034(19)
C24 0.017(2) 0.028(2) 0.023(2) -0.0061(18) 0.0052(18) -0.0031(18)
C25 0.0138(19) 0.023(2) 0.025(2) -0.0025(17) 0.0087(17) -0.0018(16)
C26 0.0132(19) 0.027(2) 0.021(2) -0.0009(17) 0.0035(17) -0.0024(17)
C27 0.017(2) 0.024(2) 0.030(2) -0.0034(18) 0.0049(18) 0.0013(17)
C28 0.021(2) 0.0117(19) 0.036(3) -0.0003(17) -0.0025(19) 0.0023(17)
C29 0.034(3) 0.022(2) 0.033(3) -0.006(2) -0.002(2) 0.004(2)
C30 0.038(3) 0.018(2) 0.041(3) -0.004(2) -0.010(2) -0.002(2)
C31 0.025(2) 0.018(2) 0.044(3) 0.0063(19) -0.012(2) -0.0037(18)
C32 0.020(2) 0.018(2) 0.033(2) 0.0080(18) -0.0056(19) -0.0011(17)
C33 0.019(2) 0.0134(19) 0.029(2) 0.0005(17) -0.0049(18) 0.0007(16)
C34 0.016(2) 0.028(2) 0.032(3) 0.0111(19) -0.0010(19) -0.0021(18)
C35 0.026(2) 0.028(2) 0.030(3) 0.0018(19) -0.003(2) -0.0002(19)
C36 0.031(3) 0.036(3) 0.032(3) -0.007(2) -0.001(2) 0.001(2)
C37 0.054(4) 0.055(4) 0.033(3) -0.003(3) -0.009(3) 0.001(3)
C38 0.013(2) 0.042(3) 0.037(3) -0.002(2) 0.004(2) -0.002(2)
C39 0.017(2) 0.042(3) 0.053(3) 0.000(3) -0.005(2) -0.002(2)
C40 0.032(3) 0.049(3) 0.045(3) -0.005(3) -0.008(2) -0.009(2)
C41 0.021(2) 0.030(2) 0.029(2) -0.0033(19) -0.0040(19) -0.0027(19)
C42 0.026(3) 0.037(3) 0.035(3) -0.007(2) -0.008(2) 0.007(2)
C43 0.047(3) 0.057(4) 0.050(4) -0.008(3) -0.021(3) 0.014(3)
C44 0.028(3) 0.095(5) 0.024(3) 0.012(3) 0.008(2) 0.005(3)
C45 0.051(5) 0.12(2) 0.028(4) 0.030(12) 0.003(4) -0.012(14)
C46 0.067(7) 0.108(13) 0.050(8) 0.036(8) 0.002(6) 0.019(9)
C45A 0.050(5) 0.12(2) 0.028(5) 0.029(13) 0.003(4) -0.012(15)
C46A 0.065(9) 0.105(14) 0.053(10) 0.035(10) 0.008(8) 0.019(11)
C47 0.020(2) 0.026(2) 0.041(3) 0.002(2) -0.003(2) -0.0057(18)
C48 0.036(3) 0.025(3) 0.054(3) -0.004(2) 0.006(3) -0.002(2)
C49 0.030(3) 0.029(3) 0.075(4) -0.017(3) 0.009(3) -0.005(2)
C51 0.032(3) 0.019(2) 0.082(5) 0.004(3) -0.030(3) -0.004(2)
C52 0.028(3) 0.029(3) 0.052(3) 0.005(2) -0.011(2) -0.006(2)
C53 0.016(2) 0.028(2) 0.030(2) 0.0010(19) 0.0023(18) -0.0063(18)
C54 0.021(2) 0.028(3) 0.038(3) -0.002(2) -0.002(2) -0.0032(19)
C55 0.018(2) 0.045(3) 0.043(3) 0.004(2) 0.005(2) 0.004(2)
C56 0.016(2) 0.061(4) 0.041(3) 0.000(3) -0.003(2) -0.009(2)
C57 0.026(3) 0.052(3) 0.049(3) -0.017(3) 0.000(2) -0.017(2)
C58 0.022(2) 0.030(3) 0.045(3) -0.012(2) 0.004(2) -0.004(2)
C999 0.026(3) 0.025(3) 0.093(5) -0.019(3) -0.014(3) 0.004(2)
Cl1 0.0637(13) 0.1053(18) 0.1061(18) -0.0411(14) 0.0062(12) -0.0234(12)
Cl2 0.0565(11) 0.1043(16) 0.0624(11) 0.0058(11) -0.0096(9) -0.0070(10)
Cl3 0.0934(17) 0.0982(18) 0.0960(17) 0.0220(14) -0.0239(14) -0.0059(14)
C50 0.053(4) 0.074(5) 0.060(4) -0.001(4) 0.004(3) -0.008(4)

loop_
_atom_type_symbol
_atom_type_description
_atom_type_scat_dispersion_real
_atom_type_scat_dispersion_imag
_atom_type_scat_source
C C 0.0033 0.0016 'International Tables Vol C Tables 4.2.6.8 and 6.1.1.4'
H H 0.0000 0.0000 'International Tables Vol C Tables 4.2.6.8 and 6.1.1.4'
Cl Cl 0.1484 0.1585 'International Tables Vol C Tables 4.2.6.8 and 6.1.1.4'
O O 0.0106 0.0060 'International Tables Vol C Tables 4.2.6.8 and 6.1.1.4'
P P 0.1023 0.0942 'International Tables Vol C Tables 4.2.6.8 and 6.1.1.4'

loop_
_geom_angle_atom_site_label_1
_geom_angle_atom_site_label_2
_geom_angle_atom_site_label_3
_geom_angle
_geom_angle_site_symmetry_1
_geom_angle_site_symmetry_3
_geom_angle_publ_flag
C1 P1 C47 100.9(2) . . ?
C53 P1 C1 102.2(2) . . ?
C53 P1 C47 101.1(2) . . ?
C19 O1 C35 115.9(3) . . ?
C26 O2 C38 112.2(3) . . ?
C33 O3 C41 114.4(3) . . ?
C10 O4 C44 112.7(4) . . ?
C2 C1 P1 121.1(3) . . ?
C2 C1 C6 118.7(4) . . ?
C6 C1 P1 120.1(3) . . ?
C1 C2 H2 119.1 . . ?
C3 C2 C1 121.7(4) . . ?
C3 C2 H2 119.1 . . ?
C2 C3 H3 120.3 . . ?
C4 C3 C2 119.3(4) . . ?
C4 C3 H3 120.3 . . ?
C3 C4 H4 120.1 . . ?
C3 C4 C5 119.9(4) . . ?
C5 C4 H4 120.1 . . ?
C4 C5 H5 119.2 . . ?
C4 C5 C6 121.6(4) . . ?
C6 C5 H5 119.2 . . ?
C1 C6 C7 123.0(4) . . ?
C5 C6 C1 118.7(4) . . ?
C5 C6 C7 118.2(4) . . ?
C8 C7 C6 120.7(4) . . ?
C12 C7 C6 120.9(4) . . ?
C12 C7 C8 118.2(4) . . ?
C7 C8 H8 119.3 . . ?
C9 C8 C7 121.5(4) . . ?
C9 C8 H8 119.3 . . ?
C8 C9 C10 118.7(4) . . ?
C8 C9 C34 119.1(4) . . ?
C10 C9 C34 122.1(4) . . ?
O4 C10 C9 118.9(4) . . ?
O4 C10 C11 119.8(4) . . ?
C9 C10 C11 121.2(4) . . ?
C10 C11 C13 121.4(4) . . ?
C12 C11 C10 117.8(4) . . ?
C12 C11 C13 120.6(4) . . ?
C7 C12 C11 122.5(4) . . ?
C7 C12 H12 118.8 . . ?
C11 C12 H12 118.8 . . ?
C11 C13 H13A 109.6 . . ?
C11 C13 H13B 109.6 . . ?
H13A C13 H13B 108.1 . . ?
C14 C13 C11 110.4(4) . . ?
C14 C13 H13A 109.6 . . ?
C14 C13 H13B 109.6 . . ?
C15 C14 C13 123.2(4) . . ?
C15 C14 C19 117.4(5) . . ?
C19 C14 C13 119.3(4) . . ?
C14 C15 H15 119.1 . . ?
C14 C15 C16 121.7(5) . . ?
C16 C15 H15 119.1 . . ?
C15 C16 H16 120.2 . . ?
C17 C16 C15 119.6(5) . . ?
C17 C16 H16 120.2 . . ?
C16 C17 H17 119.6 . . ?
C16 C17 C18 120.7(5) . . ?
C18 C17 H17 119.6 . . ?
C17 C18 C19 118.7(5) . . ?
C17 C18 C20 120.9(5) . . ?
C19 C18 C20 119.9(4) . . ?
O1 C19 C14 117.1(4) . . ?
O1 C19 C18 121.1(4) . . ?
C18 C19 C14 121.4(4) . . ?
C18 C20 H20A 109.5 . . ?
C18 C20 H20B 109.5 . . ?
C18 C20 C21 110.5(4) . . ?
H20A C20 H20B 108.1 . . ?
C21 C20 H20A 109.5 . . ?
C21 C20 H20B 109.5 . . ?
C22 C21 C20 119.5(4) . . ?
C26 C21 C20 122.0(4) . . ?
C26 C21 C22 118.3(4) . . ?
C21 C22 H22 119.6 . . ?
C23 C22 C21 120.7(4) . . ?
C23 C22 H22 119.6 . . ?
C22 C23 H23 120.0 . . ?
C24 C23 C22 120.0(4) . . ?
C24 C23 H23 120.0 . . ?
C23 C24 H24 119.5 . . ?
C23 C24 C25 121.0(4) . . ?
C25 C24 H24 119.5 . . ?
C24 C25 C27 119.8(4) . . ?
C26 C25 C24 118.1(4) . . ?
C26 C25 C27 122.0(4) . . ?
O2 C26 C21 119.2(4) . . ?
O2 C26 C25 119.1(4) . . ?
C21 C26 C25 121.7(4) . . ?
C25 C27 H27A 109.7 . . ?
C25 C27 H27B 109.7 . . ?
H27A C27 H27B 108.2 . . ?
C28 C27 C25 110.0(3) . . ?
C28 C27 H27A 109.7 . . ?
C28 C27 H27B 109.7 . . ?
C29 C28 C27 121.8(4) . . ?
C33 C28 C27 119.8(4) . . ?
C33 C28 C29 118.1(4) . . ?
C28 C29 H29 119.5 . . ?
C30 C29 C28 121.1(5) . . ?
C30 C29 H29 119.5 . . ?
C29 C30 H30 120.2 . . ?
C29 C30 C31 119.6(4) . . ?
C31 C30 H30 120.2 . . ?
C30 C31 H31 119.5 . . ?
C30 C31 C32 121.1(4) . . ?
C32 C31 H31 119.5 . . ?
C31 C32 C33 117.6(4) . . ?
C31 C32 C34 121.6(4) . . ?
C33 C32 C34 120.5(4) . . ?
O3 C33 C28 118.6(4) . . ?
O3 C33 C32 119.1(4) . . ?
C28 C33 C32 122.0(4) . . ?
C9 C34 H34A 109.5 . . ?
C9 C34 H34B 109.5 . . ?
C32 C34 C9 110.7(4) . . ?
C32 C34 H34A 109.5 . . ?
C32 C34 H34B 109.5 . . ?
H34A C34 H34B 108.1 . . ?
O1 C35 H35A 108.9 . . ?
O1 C35 H35B 108.9 . . ?
O1 C35 C36 113.2(4) . . ?
H35A C35 H35B 107.8 . . ?
C36 C35 H35A 108.9 . . ?
C36 C35 H35B 108.9 . . ?
C35 C36 H36A 109.7 . . ?
C35 C36 H36B 109.7 . . ?
C35 C36 C37 109.8(4) . . ?
H36A C36 H36B 108.2 . . ?
C37 C36 H36A 109.7 . . ?
C37 C36 H36B 109.7 . . ?
C36 C37 H37A 109.5 . . ?
C36 C37 H37B 109.5 . . ?
C36 C37 H37C 109.5 . . ?
H37A C37 H37B 109.5 . . ?
H37A C37 H37C 109.5 . . ?
H37B C37 H37C 109.5 . . ?
O2 C38 H38A 109.8 . . ?
O2 C38 H38B 109.8 . . ?
O2 C38 C39 109.2(4) . . ?
H38A C38 H38B 108.3 . . ?
C39 C38 H38A 109.8 . . ?
C39 C38 H38B 109.8 . . ?
C38 C39 H39A 108.9 . . ?
C38 C39 H39B 108.9 . . ?
C38 C39 C40 113.4(5) . . ?
H39A C39 H39B 107.7 . . ?
C40 C39 H39A 108.9 . . ?
C40 C39 H39B 108.9 . . ?
C39 C40 H40A 109.5 . . ?
C39 C40 H40B 109.5 . . ?
C39 C40 H40C 109.5 . . ?
H40A C40 H40B 109.5 . . ?
H40A C40 H40C 109.5 . . ?
H40B C40 H40C 109.5 . . ?
O3 C41 H41A 109.0 . . ?
O3 C41 H41B 109.0 . . ?
O3 C41 C42 113.1(4) . . ?
H41A C41 H41B 107.8 . . ?
C42 C41 H41A 109.0 . . ?
C42 C41 H41B 109.0 . . ?
C41 C42 H42A 109.5 . . ?
C41 C42 H42B 109.5 . . ?
H42A C42 H42B 108.0 . . ?
C43 C42 C41 110.9(5) . . ?
C43 C42 H42A 109.5 . . ?
C43 C42 H42B 109.5 . . ?
C42 C43 H43A 109.5 . . ?
C42 C43 H43B 109.5 . . ?
C42 C43 H43C 109.5 . . ?
H43A C43 H43B 109.5 . . ?
H43A C43 H43C 109.5 . . ?
H43B C43 H43C 109.5 . . ?
O4 C44 H44A 109.7 . . ?
O4 C44 H44B 109.7 . . ?
O4 C44 H44C 110.5 . . ?
O4 C44 H44D 110.5 . . ?
O4 C44 C45 109.7(11) . . ?
O4 C44 C45A 106(2) . . ?
H44A C44 H44B 108.2 . . ?
H44C C44 H44D 108.7 . . ?
C45 C44 H44A 109.7 . . ?
C45 C44 H44B 109.7 . . ?
C45A C44 H44C 110.5 . . ?
C45A C44 H44D 110.5 . . ?
C44 C45 H45A 109.1 . . ?
C44 C45 H45B 109.1 . . ?
C44 C45 C46 112.6(16) . . ?
H45A C45 H45B 107.8 . . ?
C46 C45 H45A 109.1 . . ?
C46 C45 H45B 109.1 . . ?
C45 C46 H46A 109.5 . . ?
C45 C46 H46B 109.5 . . ?
C45 C46 H46C 109.5 . . ?
H46A C46 H46B 109.5 . . ?
H46A C46 H46C 109.5 . . ?
H46B C46 H46C 109.5 . . ?
C44 C45A H45C 109.3 . . ?
C44 C45A H45D 109.3 . . ?
H45C C45A H45D 108.0 . . ?
C46A C45A C44 111(4) . . ?
C46A C45A H45C 109.3 . . ?
C46A C45A H45D 109.3 . . ?
C45A C46A H46D 109.5 . . ?
C45A C46A H46E 109.5 . . ?
C45A C46A H46F 109.5 . . ?
H46D C46A H46E 109.5 . . ?
H46D C46A H46F 109.5 . . ?
H46E C46A H46F 109.5 . . ?
C48 C47 P1 122.7(4) . . ?
C52 C47 P1 118.9(4) . . ?
C52 C47 C48 118.4(5) . . ?
C47 C48 H48 119.4 . . ?
C47 C48 C49 121.1(5) . . ?
C49 C48 H48 119.4 . . ?
C48 C49 H49 120.5 . . ?
C999 C49 C48 119.0(6) . . ?
C999 C49 H49 120.5 . . ?
C52 C51 H51 119.9 . . ?
C999 C51 H51 119.9 . . ?
C999 C51 C52 120.2(5) . . ?
C47 C52 C51 120.5(6) . . ?
C47 C52 H52 119.7 . . ?
C51 C52 H52 119.7 . . ?
C54 C53 P1 118.0(4) . . ?
C58 C53 P1 124.7(4) . . ?
C58 C53 C54 117.1(4) . . ?
C53 C54 H54 119.2 . . ?
C55 C54 C53 121.5(5) . . ?
C55 C54 H54 119.2 . . ?
C54 C55 H55 120.1 . . ?
C56 C55 C54 119.9(5) . . ?
C56 C55 H55 120.1 . . ?
C55 C56 H56 120.3 . . ?
C57 C56 C55 119.5(5) . . ?
C57 C56 H56 120.3 . . ?
C56 C57 H57 119.4 . . ?
C56 C57 C58 121.1(5) . . ?
C58 C57 H57 119.4 . . ?
C53 C58 H58 119.6 . . ?
C57 C58 C53 120.8(5) . . ?
C57 C58 H58 119.6 . . ?
C49 C999 H999 119.7 . . ?
C51 C999 C49 120.7(5) . . ?
C51 C999 H999 119.7 . . ?
Cl1 C50 Cl2 111.1(5) . . ?
Cl1 C50 Cl3 110.4(4) . . ?
Cl1 C50 H50 108.5 . . ?
Cl2 C50 Cl3 109.8(4) . . ?
Cl2 C50 H50 108.5 . . ?
Cl3 C50 H50 108.5 . . ?

loop_
_geom_bond_atom_site_label_1
_geom_bond_atom_site_label_2
_geom_bond_distance
_geom_bond_site_symmetry_2
_geom_bond_publ_flag
P1 C1 1.841(4) . ?
P1 C47 1.852(5) . ?
P1 C53 1.833(5) . ?
O1 C19 1.374(5) . ?
O1 C35 1.433(6) . ?
O2 C26 1.387(5) . ?
O2 C38 1.432(5) . ?
O3 C33 1.381(5) . ?
O3 C41 1.428(6) . ?
O4 C10 1.388(5) . ?
O4 C44 1.430(6) . ?
C1 C2 1.398(6) . ?
C1 C6 1.414(6) . ?
C2 H2 0.9500 . ?
C2 C3 1.389(7) . ?
C3 H3 0.9500 . ?
C3 C4 1.383(7) . ?
C4 H4 0.9500 . ?
C4 C5 1.389(6) . ?
C5 H5 0.9500 . ?
C5 C6 1.395(6) . ?
C6 C7 1.492(6) . ?
C7 C8 1.397(6) . ?
C7 C12 1.382(6) . ?
C8 H8 0.9500 . ?
C8 C9 1.384(6) . ?
C9 C10 1.400(6) . ?
C9 C34 1.517(6) . ?
C10 C11 1.400(7) . ?
C11 C12 1.390(6) . ?
C11 C13 1.522(6) . ?
C12 H12 0.9500 . ?
C13 H13A 0.9900 . ?
C13 H13B 0.9900 . ?
C13 C14 1.504(7) . ?
C14 C15 1.385(7) . ?
C14 C19 1.413(6) . ?
C15 H15 0.9500 . ?
C15 C16 1.391(8) . ?
C16 H16 0.9500 . ?
C16 C17 1.384(8) . ?
C17 H17 0.9500 . ?
C17 C18 1.388(7) . ?
C18 C19 1.397(7) . ?
C18 C20 1.518(7) . ?
C20 H20A 0.9900 . ?
C20 H20B 0.9900 . ?
C20 C21 1.524(6) . ?
C21 C22 1.396(6) . ?
C21 C26 1.393(6) . ?
C22 H22 0.9500 . ?
C22 C23 1.384(7) . ?
C23 H23 0.9500 . ?
C23 C24 1.376(7) . ?
C24 H24 0.9500 . ?
C24 C25 1.398(6) . ?
C25 C26 1.393(6) . ?
C25 C27 1.517(6) . ?
C27 H27A 0.9900 . ?
C27 H27B 0.9900 . ?
C27 C28 1.512(6) . ?
C28 C29 1.393(6) . ?
C28 C33 1.391(7) . ?
C29 H29 0.9500 . ?
C29 C30 1.386(7) . ?
C30 H30 0.9500 . ?
C30 C31 1.392(7) . ?
C31 H31 0.9500 . ?
C31 C32 1.394(7) . ?
C32 C33 1.404(6) . ?
C32 C34 1.512(7) . ?
C34 H34A 0.9900 . ?
C34 H34B 0.9900 . ?
C35 H35A 0.9900 . ?
C35 H35B 0.9900 . ?
C35 C36 1.506(7) . ?
C36 H36A 0.9900 . ?
C36 H36B 0.9900 . ?
C36 C37 1.525(8) . ?
C37 H37A 0.9800 . ?
C37 H37B 0.9800 . ?
C37 H37C 0.9800 . ?
C38 H38A 0.9900 . ?
C38 H38B 0.9900 . ?
C38 C39 1.499(7) . ?
C39 H39A 0.9900 . ?
C39 H39B 0.9900 . ?
C39 C40 1.514(8) . ?
C40 H40A 0.9800 . ?
C40 H40B 0.9800 . ?
C40 H40C 0.9800 . ?
C41 H41A 0.9900 . ?
C41 H41B 0.9900 . ?
C41 C42 1.517(7) . ?
C42 H42A 0.9900 . ?
C42 H42B 0.9900 . ?
C42 C43 1.511(8) . ?
C43 H43A 0.9800 . ?
C43 H43B 0.9800 . ?
C43 H43C 0.9800 . ?
C44 H44A 0.9900 . ?
C44 H44B 0.9900 . ?
C44 H44C 0.9900 . ?
C44 H44D 0.9900 . ?
C44 C45 1.52(3) . ?
C44 C45A 1.52(6) . ?
C45 H45A 0.9900 . ?
C45 H45B 0.9900 . ?
C45 C46 1.55(3) . ?
C46 H46A 0.9800 . ?
C46 H46B 0.9800 . ?
C46 H46C 0.9800 . ?
C45A H45C 0.9900 . ?
C45A H45D 0.9900 . ?
C45A C46A 1.47(6) . ?
C46A H46D 0.9800 . ?
C46A H46E 0.9800 . ?
C46A H46F 0.9800 . ?
C47 C48 1.387(8) . ?
C47 C52 1.380(7) . ?
C48 H48 0.9500 . ?
C48 C49 1.391(7) . ?
C49 H49 0.9500 . ?
C49 C999 1.375(9) . ?
C51 H51 0.9500 . ?
C51 C52 1.387(8) . ?
C51 C999 1.363(9) . ?
C52 H52 0.9500 . ?
C53 C54 1.398(7) . ?
C53 C58 1.394(7) . ?
C54 H54 0.9500 . ?
C54 C55 1.384(7) . ?
C55 H55 0.9500 . ?
C55 C56 1.380(8) . ?
C56 H56 0.9500 . ?
C56 C57 1.364(8) . ?
C57 H57 0.9500 . ?
C57 C58 1.385(7) . ?
C58 H58 0.9500 . ?
C999 H999 0.9500 . ?
Cl1 C50 1.722(8) . ?
Cl2 C50 1.744(8) . ?
Cl3 C50 1.768(8) . ?
C50 H50 1.0000 . ?

loop_
_geom_torsion_atom_site_label_1
_geom_torsion_atom_site_label_2
_geom_torsion_atom_site_label_3
_geom_torsion_atom_site_label_4
_geom_torsion
_geom_torsion_site_symmetry_1
_geom_torsion_site_symmetry_2
_geom_torsion_site_symmetry_3
_geom_torsion_site_symmetry_4
_geom_torsion_publ_flag
P1 C1 C2 C3 -174.7(4) . . . . ?
P1 C1 C6 C5 173.5(3) . . . . ?
P1 C1 C6 C7 -8.3(6) . . . . ?
P1 C47 C48 C49 -178.6(4) . . . . ?
P1 C47 C52 C51 179.4(4) . . . . ?
P1 C53 C54 C55 178.5(4) . . . . ?
P1 C53 C58 C57 -176.9(4) . . . . ?
O1 C35 C36 C37 -173.1(4) . . . . ?
O2 C38 C39 C40 63.1(6) . . . . ?
O3 C41 C42 C43 178.6(4) . . . . ?
O4 C10 C11 C12 179.3(4) . . . . ?
O4 C10 C11 C13 -5.5(6) . . . . ?
O4 C44 C45 C46 63.2(16) . . . . ?
O4 C44 C45A C46A 69(3) . . . . ?
C1 P1 C47 C48 27.0(5) . . . . ?
C1 P1 C47 C52 -152.7(4) . . . . ?
C1 P1 C53 C54 74.0(4) . . . . ?
C1 P1 C53 C58 -110.5(4) . . . . ?
C1 C2 C3 C4 0.1(7) . . . . ?
C1 C6 C7 C8 -53.0(6) . . . . ?
C1 C6 C7 C12 132.6(4) . . . . ?
C2 C1 C6 C5 -2.7(6) . . . . ?
C2 C1 C6 C7 175.4(4) . . . . ?
C2 C3 C4 C5 -0.5(7) . . . . ?
C3 C4 C5 C6 -0.7(7) . . . . ?
C4 C5 C6 C1 2.3(6) . . . . ?
C4 C5 C6 C7 -175.9(4) . . . . ?
C5 C6 C7 C8 125.2(4) . . . . ?
C5 C6 C7 C12 -49.3(6) . . . . ?
C6 C1 C2 C3 1.5(6) . . . . ?
C6 C7 C8 C9 -177.6(4) . . . . ?
C6 C7 C12 C11 177.5(4) . . . . ?
C7 C8 C9 C10 0.2(6) . . . . ?
C7 C8 C9 C34 176.1(4) . . . . ?
C8 C7 C12 C11 2.9(6) . . . . ?
C8 C9 C10 O4 -179.4(4) . . . . ?
C8 C9 C10 C11 3.0(6) . . . . ?
C8 C9 C34 C32 -54.5(5) . . . . ?
C9 C10 C11 C12 -3.1(6) . . . . ?
C9 C10 C11 C13 172.1(4) . . . . ?
C10 O4 C44 C45 -171.9(10) . . . . ?
C10 O4 C44 C45A 165(2) . . . . ?
C10 C9 C34 C32 121.2(4) . . . . ?
C10 C11 C12 C7 0.1(6) . . . . ?
C10 C11 C13 C14 -125.0(5) . . . . ?
C11 C13 C14 C15 -108.5(5) . . . . ?
C11 C13 C14 C19 66.4(5) . . . . ?
C12 C7 C8 C9 -3.0(6) . . . . ?
C12 C11 C13 C14 50.1(5) . . . . ?
C13 C11 C12 C7 -175.1(4) . . . . ?
C13 C14 C15 C16 173.2(5) . . . . ?
C13 C14 C19 O1 3.8(6) . . . . ?
C13 C14 C19 C18 -168.5(4) . . . . ?
C14 C15 C16 C17 -2.9(8) . . . . ?
C15 C14 C19 O1 178.9(4) . . . . ?
C15 C14 C19 C18 6.6(6) . . . . ?
C15 C16 C17 C18 2.8(8) . . . . ?
C16 C17 C18 C19 1.9(7) . . . . ?
C16 C17 C18 C20 -170.9(5) . . . . ?
C17 C18 C19 O1 -178.7(4) . . . . ?
C17 C18 C19 C14 -6.8(7) . . . . ?
C17 C18 C20 C21 111.4(5) . . . . ?
C18 C20 C21 C22 -55.9(5) . . . . ?
C18 C20 C21 C26 120.3(5) . . . . ?
C19 O1 C35 C36 -90.0(5) . . . . ?
C19 C14 C15 C16 -1.7(7) . . . . ?
C19 C18 C20 C21 -61.4(6) . . . . ?
C20 C18 C19 O1 -5.8(6) . . . . ?
C20 C18 C19 C14 166.2(4) . . . . ?
C20 C21 C22 C23 175.8(4) . . . . ?
C20 C21 C26 O2 4.9(6) . . . . ?
C20 C21 C26 C25 -173.3(4) . . . . ?
C21 C22 C23 C24 -1.8(7) . . . . ?
C22 C21 C26 O2 -178.8(4) . . . . ?
C22 C21 C26 C25 2.9(6) . . . . ?
C22 C23 C24 C25 1.9(7) . . . . ?
C23 C24 C25 C26 0.4(6) . . . . ?
C23 C24 C25 C27 -177.0(4) . . . . ?
C24 C25 C26 O2 178.9(4) . . . . ?
C24 C25 C26 C21 -2.8(6) . . . . ?
C24 C25 C27 C28 52.5(5) . . . . ?
C25 C27 C28 C29 -108.9(5) . . . . ?
C25 C27 C28 C33 64.4(5) . . . . ?
C26 O2 C38 C39 -176.6(4) . . . . ?
C26 C21 C22 C23 -0.6(6) . . . . ?
C26 C25 C27 C28 -124.8(4) . . . . ?
C27 C25 C26 O2 -3.7(6) . . . . ?
C27 C25 C26 C21 174.5(4) . . . . ?
C27 C28 C29 C30 171.5(4) . . . . ?
C27 C28 C33 O3 7.3(6) . . . . ?
C27 C28 C33 C32 -166.5(4) . . . . ?
C28 C29 C30 C31 -2.2(7) . . . . ?
C29 C28 C33 O3 -179.1(4) . . . . ?
C29 C28 C33 C32 7.1(6) . . . . ?
C29 C30 C31 C32 1.5(7) . . . . ?
C30 C31 C32 C33 3.3(7) . . . . ?
C30 C31 C32 C34 -171.1(4) . . . . ?
C31 C32 C33 O3 178.5(4) . . . . ?
C31 C32 C33 C28 -7.7(6) . . . . ?
C31 C32 C34 C9 111.4(5) . . . . ?
C33 O3 C41 C42 -82.9(5) . . . . ?
C33 C28 C29 C30 -1.9(7) . . . . ?
C33 C32 C34 C9 -62.9(5) . . . . ?
C34 C9 C10 O4 4.9(6) . . . . ?
C34 C9 C10 C11 -172.8(4) . . . . ?
C34 C32 C33 O3 -7.0(6) . . . . ?
C34 C32 C33 C28 166.8(4) . . . . ?
C35 O1 C19 C14 113.4(4) . . . . ?
C35 O1 C19 C18 -74.3(5) . . . . ?
C38 O2 C26 C21 93.4(5) . . . . ?
C38 O2 C26 C25 -88.4(5) . . . . ?
C41 O3 C33 C28 108.2(4) . . . . ?
C41 O3 C33 C32 -77.8(5) . . . . ?
C44 O4 C10 C9 93.6(5) . . . . ?
C44 O4 C10 C11 -88.7(6) . . . . ?
C47 P1 C1 C2 -84.1(4) . . . . ?
C47 P1 C1 C6 99.8(4) . . . . ?
C47 P1 C53 C54 177.8(4) . . . . ?
C47 P1 C53 C58 -6.7(5) . . . . ?
C47 C48 C49 C999 -1.1(8) . . . . ?
C48 C47 C52 C51 -0.3(7) . . . . ?
C48 C49 C999 C51 0.2(8) . . . . ?
C52 C47 C48 C49 1.1(8) . . . . ?
C52 C51 C999 C49 0.6(8) . . . . ?
C53 P1 C1 C2 19.9(4) . . . . ?
C53 P1 C1 C6 -156.2(3) . . . . ?
C53 P1 C47 C48 -77.9(4) . . . . ?
C53 P1 C47 C52 102.4(4) . . . . ?
C53 C54 C55 C56 -1.5(8) . . . . ?
C54 C53 C58 C57 -1.3(8) . . . . ?
C54 C55 C56 C57 -1.1(8) . . . . ?
C55 C56 C57 C58 2.5(9) . . . . ?
C56 C57 C58 C53 -1.2(9) . . . . ?
C58 C53 C54 C55 2.7(7) . . . . ?
C999 C51 C52 C47 -0.5(8) . . . . ?
